data_7711913
loop_
_publ_author_name
'Li, Dechao'
'Jia, Yuejiao'
'Li, Zhang'
'Liu, Lu'
'Wu, Nan'
'Hu, Ming'

_publ_section_title
;
 Identification of folic acid and sulfaquinoxaline using a heterometallic
 Zn-Eu MOF as a sensor.
;
_journal_issue 3
_journal_name_full 'Dalton transactions (Cambridge, England : 2003)'
_journal_page_first 696
_journal_page_last 702
_journal_paper_doi 10.1039/d2dt03446h
_journal_volume 52
_journal_year 2023
_chemical_formula_moiety 'C25 H19 Eu N4 O13 Zn, 2(H2 O)'
_chemical_formula_sum 'C25 H23 Eu N4 O15 Zn'
_chemical_formula_weight 836.84
_space_group_crystal_system monoclinic
_space_group_IT_number 15
_space_group_name_Hall '-C 2yc'
_space_group_name_H-M_alt 'C 1 2/c 1'
_symmetry_Int_Tables_number 15
_audit_creation_date 2022-06-04
_audit_creation_method
;
Olex2 1.2
(compiled 2018.05.29 svn.r3508 for OlexSys, GUI svn.r5506)
;
_audit_update_record
;
2022-07-27 deposited with the CCDC.	2022-12-12 downloaded from the CCDC.
;
_cell_angle_alpha 90
_cell_angle_beta 104.2490(10)
_cell_angle_gamma 90
_cell_formula_units_Z 8
_cell_length_a 24.5485(3)
_cell_length_b 12.59520(10)
_cell_length_c 18.3397(2)
_cell_measurement_reflns_used 10915
_cell_measurement_temperature 100.01(10)
_cell_measurement_theta_max 73.3360
_cell_measurement_theta_min 3.7490
_cell_volume 5496.06(10)
_computing_cell_refinement 'CrysAlisPro 1.171.39.33c (Rigaku OD, 2017)'
_computing_data_collection 'CrysAlisPro 1.171.39.33c (Rigaku OD, 2017)'
_computing_data_reduction 'CrysAlisPro 1.171.39.33c (Rigaku OD, 2017)'
_computing_molecular_graphics 'Olex2 (Dolomanov et al., 2009)'
_computing_publication_material 'Olex2 (Dolomanov et al., 2009)'
_computing_structure_refinement 'olex2.refine (Bourhis et al., 2015)'
_computing_structure_solution 'ShelXT (Sheldrick, 2015)'
_diffrn_ambient_environment N~2~
_diffrn_ambient_temperature 100.01(10)
_diffrn_detector 'CCD plate'
_diffrn_detector_area_resol_mean 28.5714
_diffrn_detector_type 'Rigaku Saturn724+'
_diffrn_measured_fraction_theta_full 0.9698
_diffrn_measured_fraction_theta_max 0.9698
_diffrn_measurement_details
;
List of Runs (angles in degrees, time in seconds):

  # Type    Start    End  Width  t~exp~   \w     \q     \k     \f   Frames
#--------------------------------------------------------------------------
  1  \w    -29.00  42.00   0.50    0.51    --    0.00 -38.00 -60.00  142
  2  \w    -84.00 -57.00   0.50    0.51    --    0.00 -77.00-120.00   54
  3  \w    -88.00 -34.00   0.50    0.51    --    0.00 -38.00 -60.00  108
  4  \w    -48.00   1.00   0.50    0.51    --    0.00 -77.00-120.00   98
  5  \w     18.00 122.00   0.50    2.02    --   98.20 -82.00  90.00  208
  6  \w     59.00  88.00   0.50    2.02    --   98.20 -45.00 120.00   58
  7  \w     56.00 187.00   0.50    2.02    --   98.20  82.00 150.00  262
  8  \w     58.00 126.00   0.50    2.02    --   98.20 -82.00-180.00  136
  9  \w     99.00 135.00   0.50    2.02    --   98.20 -82.00 120.00   72
 10  \w    113.00 139.00   0.50    2.02    --   98.20 -45.00 120.00   52
 11  \w     58.00 112.00   0.50    2.02    --   98.20  45.00  90.00  108
 12  \w    126.00 185.00   0.50    2.02    --   98.20  45.00  90.00  118
 13  \w     95.00 121.00   0.50    2.02    --   98.20 -82.00  30.00   52
 14  \w     35.00  60.00   0.50    2.02    --   98.20 -82.00 120.00   50
 15  \w    163.00 188.00   0.50    2.02    --   98.20  30.00 -90.00   50
 16  \w     51.00 128.00   0.50    2.02    --   98.20  30.00 -90.00  154
;
_diffrn_measurement_device 'four-circle diffractometer'
_diffrn_measurement_device_type 'XtaLAB AFC12 (RINC): Kappa single'
_diffrn_measurement_method '\w scans'
_diffrn_measurement_specimen_support 'Mitegen 50um'
_diffrn_orient_matrix_type 'CrysAlisPro convention (1999,Acta A55,543-557)'
_diffrn_orient_matrix_UB_11 0.0079786000
_diffrn_orient_matrix_UB_12 0.1205795000
_diffrn_orient_matrix_UB_13 -0.0065371000
_diffrn_orient_matrix_UB_21 0.0299693000
_diffrn_orient_matrix_UB_22 -0.0189454000
_diffrn_orient_matrix_UB_23 -0.0634320000
_diffrn_orient_matrix_UB_31 -0.0568813000
_diffrn_orient_matrix_UB_32 0.0070533000
_diffrn_orient_matrix_UB_33 -0.0586900000
_diffrn_radiation_monochromator mirror
_diffrn_radiation_probe x-ray
_diffrn_radiation_type 'Cu K\a'
_diffrn_radiation_wavelength 1.54184
_diffrn_reflns_av_R_equivalents 0.0220
_diffrn_reflns_av_unetI/netI 0.0229
_diffrn_reflns_limit_h_max 27
_diffrn_reflns_limit_h_min -30
_diffrn_reflns_limit_k_max 15
_diffrn_reflns_limit_k_min -14
_diffrn_reflns_limit_l_max 22
_diffrn_reflns_limit_l_min -22
_diffrn_reflns_number 15464
_diffrn_reflns_theta_full 73.6167
_diffrn_reflns_theta_max 73.62
_diffrn_reflns_theta_min 3.72
_diffrn_source 'Rotating-anode X-ray tube (dual wavelength)'
_diffrn_source_type 'Rigaku (Cu) X-ray DW Source'
_exptl_absorpt_coefficient_mu 18.021
_exptl_absorpt_correction_T_max 1.00000
_exptl_absorpt_correction_T_min 0.58628
_exptl_absorpt_correction_type multi-scan
_exptl_absorpt_process_details
;
CrysAlisPro 1.171.39.33c (Rigaku Oxford Diffraction, 2017)
Empirical absorption correction using spherical harmonics,
 implemented in SCALE3 ABSPACK scaling algorithm.
;
_exptl_crystal_colour 'clear light colourless'
_exptl_crystal_colour_lustre clear
_exptl_crystal_colour_modifier light
_exptl_crystal_colour_primary colourless
_exptl_crystal_density_diffrn 2.0225
_exptl_crystal_description block
_exptl_crystal_F_000 3240.7495
_exptl_crystal_size_max 0.2
_exptl_crystal_size_mid 0.2
_exptl_crystal_size_min 0.2
_refine_diff_density_max 0.4326
_refine_diff_density_min -0.9680
_refine_diff_density_rms 0.0911
_refine_ls_d_res_high 0.8035
_refine_ls_d_res_low 11.8966
_refine_ls_goodness_of_fit_ref 1.0412
_refine_ls_hydrogen_treatment mixed
_refine_ls_matrix_type full
_refine_ls_number_constraints 35
_refine_ls_number_parameters 436
_refine_ls_number_reflns 5391
_refine_ls_number_restraints 0
_refine_ls_restrained_S_all 1.0412
_refine_ls_R_factor_all 0.0219
_refine_ls_R_factor_gt 0.0208
_refine_ls_shift/su_max 0.0005
_refine_ls_shift/su_mean 0.0000
_refine_ls_structure_factor_coef Fsqd
_refine_ls_weighting_details 'w=1/[\s^2^(Fo^2^)+(0.0340P)^2^+5.1260P] where P=(Fo^2^+2Fc^2^)/3'
_refine_ls_weighting_scheme calc
_refine_ls_wR_factor_gt 0.0550
_refine_ls_wR_factor_ref 0.0556
_reflns_Friedel_coverage 0.0
_reflns_limit_h_max 29
_reflns_limit_h_min -30
_reflns_limit_k_max 15
_reflns_limit_k_min 0
_reflns_limit_l_max 22
_reflns_limit_l_min 0
_reflns_number_gt 5119
_reflns_number_total 5391
_reflns_threshold_expression I>=2u(I)
_cod_data_source_file d2dt03446h2.cif
_cod_data_source_block LZ-1
_cod_depositor_comments 'Adding full bibliography for 7711913.cif.'
_cod_database_code 7711913
_reflns_odcompleteness_completeness 99.42
_reflns_odcompleteness_iscentric 1
_reflns_odcompleteness_theta 66.97
_olex2_refinement_description
;
1. Fixed Uiso
 At 1.2 times of:
  All C(H) groups
 At 1.5 times of:
  All O(H,H) groups
2.a Free rotating group:
 O12(H12a,H12b)
2.b Rotating group:
 O9(H9a,H9b), O13(H13a,H13b)
2.c Aromatic/amide H refined with riding coordinates:
 C21(H21), C16(H16), C7(H7), C13(H13), C2(H2), C4(H4), C10(H10), C19(H19),
 C22(H22), C25(H25), C14(H14), C9(H9), C1(H1)
;
_olex2_submission_special_instructions 'No special instructions were received'
_oxdiff_exptl_absorpt_empirical_details
;
Empirical correction (ABSPACK) includes:
- Absorption correction using spherical harmonics
- Frame scaling
;
_oxdiff_exptl_absorpt_empirical_full_max 1.727
_oxdiff_exptl_absorpt_empirical_full_min 0.837

loop_
_space_group_symop_id
_space_group_symop_operation_xyz
1 x,y,z
2 -x,y,-z+1/2
3 -x,-y,-z
4 x,-y,z-1/2
5 x+1/2,y+1/2,z
6 -x+1/2,y+1/2,-z+1/2
7 -x+1/2,-y+1/2,-z
8 x+1/2,-y+1/2,z-1/2

loop_
_atom_site_label
_atom_site_type_symbol
_atom_site_fract_x
_atom_site_fract_y
_atom_site_fract_z
_atom_site_U_iso_or_equiv
_atom_site_adp_type
_atom_site_occupancy
_atom_site_refinement_flags_posn
Eu1 Eu 0.652566(5) 0.748061(7) 0.804872(6) 0.00596(5) Uani 1.000000 .
Zn1 Zn 0.414453(11) 0.238608(18) 0.516562(16) 0.00794(7) Uani 1.000000 .
O10 O 0.37580(6) 0.12463(11) 0.43587(8) 0.0126(3) Uani 1.000000 .
O14 O 0.59110(6) 0.72826(12) 0.88612(8) 0.0131(3) Uani 1.000000 .
O4 O 0.56899(5) -0.19476(10) 0.70695(7) 0.0109(3) Uani 1.000000 .
O7 O 0.19395(5) 0.62075(10) 0.42223(7) 0.0128(3) Uani 1.000000 .
O5 O 0.22600(5) 0.15447(10) 0.75376(7) 0.0128(3) Uani 1.000000 .
O8 O 0.24638(5) 0.67000(11) 0.34689(7) 0.0157(3) Uani 1.000000 .
O9 O 0.46223(5) 0.27910(11) 0.43971(7) 0.0113(3) Uani 1.000000 .
H9a H 0.4540(5) 0.2379(9) 0.4001(4) 0.0169(4) Uiso 1.000000 GR
H9b H 0.49792(10) 0.2661(13) 0.4588(4) 0.0169(4) Uiso 1.000000 GR
O1 O 0.60463(6) 0.59687(10) 0.74869(7) 0.0125(3) Uani 1.000000 .
O13 O 0.69636(5) 0.60633(10) 0.88963(7) 0.0122(3) Uani 1.000000 .
H13a H 0.7317(2) 0.5973(9) 0.8884(7) 0.0183(4) Uiso 1.000000 GR
H13b H 0.6810(5) 0.5444(2) 0.8742(5) 0.0183(4) Uiso 1.000000 GR
O11 O 0.31773(6) -0.05812(11) 0.43847(8) 0.0163(3) Uani 1.000000 .
O3 O 0.61608(5) -0.06597(11) 0.77656(7) 0.0132(3) Uani 1.000000 .
O6 O 0.18543(5) 0.29428(11) 0.69120(7) 0.0144(3) Uani 1.000000 .
N3 N 0.35036(7) 0.22197(13) 0.58010(9) 0.0091(3) Uani 1.000000 .
O12 O 0.35162(6) -0.22039(12) 0.36480(8) 0.0163(3) Uani 1.000000 .
H12a H 0.3207(4) -0.2537(15) 0.3583(15) 0.0245(4) Uiso 1.000000 G
H12b H 0.3737(8) -0.2525(15) 0.4011(11) 0.0245(4) Uiso 1.000000 G
O2 O 0.63035(6) 0.44873(11) 0.81584(8) 0.0176(3) Uani 1.000000 .
O15 O 0.57366(6) 0.71285(14) 0.99988(8) 0.0204(3) Uani 1.000000 .
N4 N 0.35712(6) 0.36267(12) 0.47477(8) 0.0091(3) Uani 1.000000 .
N2 N 0.46703(6) 0.12430(13) 0.58259(9) 0.0103(3) Uani 1.000000 .
N1 N 0.47302(6) 0.33289(12) 0.59910(8) 0.0093(3) Uani 1.000000 .
C21 C 0.32352(8) 0.50816(15) 0.39217(10) 0.0115(3) Uani 1.000000 .
H21 H 0.32795(8) 0.55210(15) 0.35329(10) 0.0138(4) Uiso 1.000000 R
C12 C 0.57691(8) -0.09755(14) 0.72295(10) 0.0097(3) Uani 1.000000 .
C16 C 0.26903(7) 0.30216(14) 0.60700(10) 0.0099(3) Uani 1.000000 .
H16 H 0.24195(7) 0.35540(14) 0.59724(10) 0.0119(4) Uiso 1.000000 R
C6 C 0.51033(7) 0.16033(15) 0.63830(10) 0.0086(3) Uani 1.000000 .
C17 C 0.31032(7) 0.29760(14) 0.56681(10) 0.0083(3) Uani 1.000000 .
C5 C 0.51399(8) 0.27824(16) 0.64709(10) 0.0096(3) Uani 1.000000 .
C18 C 0.31310(7) 0.37455(14) 0.50605(9) 0.0084(3) Uani 1.000000 .
C24 C 0.23684(7) 0.61021(14) 0.39710(10) 0.0100(4) Uani 1.000000 .
C11 C 0.60096(7) 0.49886(15) 0.76191(10) 0.0105(3) Uani 1.000000 .
C7 C 0.54727(8) 0.09049(15) 0.68378(10) 0.0096(3) Uani 1.000000 .
H7 H 0.57815(8) 0.11609(15) 0.71960(10) 0.0115(4) Uiso 1.000000 R
C13 C 0.34993(7) 0.14928(14) 0.63355(10) 0.0108(3) Uani 1.000000 .
H13 H 0.37761(7) 0.09715(14) 0.64269(10) 0.0130(4) Uiso 1.000000 R
C3 C 0.55559(7) 0.43957(15) 0.70526(10) 0.0095(4) Uani 1.000000 .
C23 C 0.22415(8) 0.22424(16) 0.70483(11) 0.0102(3) Uani 1.000000 .
C2 C 0.51328(8) 0.49516(15) 0.65557(10) 0.0113(4) Uani 1.000000 .
H2 H 0.51209(8) 0.56892(15) 0.65700(10) 0.0135(4) Uiso 1.000000 R
C20 C 0.27856(7) 0.52208(14) 0.42488(10) 0.0097(3) Uani 1.000000 .
C4 C 0.55555(7) 0.32931(14) 0.70128(10) 0.0092(3) Uani 1.000000 .
H4 H 0.58296(7) 0.29006(14) 0.73441(10) 0.0110(4) Uiso 1.000000 R
C10 C 0.45826(8) 0.01944(15) 0.57538(11) 0.0129(4) Uani 1.000000 .
H10 H 0.42843(8) -0.00486(15) 0.53736(11) 0.0155(4) Uiso 1.000000 R
C15 C 0.26883(8) 0.22597(16) 0.66196(10) 0.0097(3) Uani 1.000000 .
C19 C 0.27312(7) 0.45294(14) 0.48185(10) 0.0094(3) Uani 1.000000 .
H19 H 0.24280(7) 0.45931(14) 0.50357(10) 0.0113(4) Uiso 1.000000 R
C22 C 0.36160(8) 0.42739(15) 0.41877(10) 0.0114(4) Uani 1.000000 .
H22 H 0.39154(8) 0.41782(15) 0.39670(10) 0.0136(4) Uiso 1.000000 R
C8 C 0.53780(7) -0.01828(14) 0.67543(10) 0.0089(3) Uani 1.000000 .
C25 C 0.60570(8) 0.71483(17) 0.95626(11) 0.0140(4) Uani 1.000000 .
H25 H 0.64387(8) 0.70550(17) 0.97770(11) 0.0168(4) Uiso 1.000000 R
C14 C 0.31028(7) 0.14824(14) 0.67567(10) 0.0111(3) Uani 1.000000 .
H14 H 0.31134(7) 0.09671(14) 0.71231(10) 0.0133(4) Uiso 1.000000 R
C9 C 0.49134(8) -0.05417(15) 0.62162(10) 0.0121(4) Uani 1.000000 .
H9 H 0.48274(8) -0.12614(15) 0.61688(10) 0.0145(4) Uiso 1.000000 R
C1 C 0.47307(8) 0.43907(15) 0.60406(10) 0.0117(4) Uani 1.000000 .
H1 H 0.44470(8) 0.47671(15) 0.57130(10) 0.0141(4) Uiso 1.000000 R
H10a H 0.3592(13) 0.066(3) 0.4418(18) 0.043(9) Uiso 1.000000 .
H10b H 0.3570(11) 0.148(2) 0.3974(16) 0.026(7) Uiso 1.000000 .
H11a H 0.3167(13) -0.086(3) 0.4801(19) 0.045(9) Uiso 1.000000 .
H11b H 0.3316(13) -0.107(3) 0.4157(17) 0.043(9) Uiso 1.000000 .

loop_
_atom_site_aniso_label
_atom_site_aniso_U_11
_atom_site_aniso_U_22
_atom_site_aniso_U_33
_atom_site_aniso_U_12
_atom_site_aniso_U_13
_atom_site_aniso_U_23
Eu1 0.00737(8) 0.00382(8) 0.00696(8) -0.00033(3) 0.00228(5) 0.00032(3)
Zn1 0.00815(14) 0.00589(12) 0.00985(14) 0.00137(8) 0.00234(11) 0.00086(8)
O10 0.0148(7) 0.0106(7) 0.0113(6) -0.0012(5) 0.0011(6) 0.0015(5)
O14 0.0121(7) 0.0144(6) 0.0139(7) -0.0007(6) 0.0055(6) 0.0001(6)
O4 0.0118(6) 0.0061(6) 0.0141(6) 0.0007(5) 0.0016(5) 0.0005(5)
O7 0.0133(6) 0.0118(7) 0.0139(6) 0.0040(5) 0.0048(5) 0.0015(5)
O5 0.0176(6) 0.0100(6) 0.0132(6) 0.0002(5) 0.0082(5) 0.0022(5)
O8 0.0140(6) 0.0153(7) 0.0181(7) 0.0052(5) 0.0047(5) 0.0077(5)
O9 0.0098(6) 0.0119(6) 0.0128(6) 0.0008(5) 0.0040(5) -0.0016(6)
O1 0.0143(7) 0.0068(6) 0.0157(7) -0.0015(5) 0.0021(5) 0.0003(5)
O13 0.0118(6) 0.0101(6) 0.0150(6) -0.0007(5) 0.0038(5) 0.0014(5)
O11 0.0215(7) 0.0119(7) 0.0181(7) 0.0026(6) 0.0099(6) 0.0014(6)
O3 0.0152(7) 0.0080(6) 0.0137(6) 0.0017(5) -0.0014(5) -0.0014(5)
O6 0.0129(6) 0.0191(7) 0.0130(6) 0.0056(6) 0.0065(5) 0.0047(5)
N3 0.0089(8) 0.0079(7) 0.0109(7) 0.0011(6) 0.0029(6) -0.0007(6)
O12 0.0140(7) 0.0177(7) 0.0181(7) 0.0004(6) 0.0056(6) 0.0001(6)
O2 0.0187(7) 0.0101(7) 0.0199(7) -0.0028(5) -0.0033(6) 0.0036(5)
O15 0.0128(7) 0.0349(9) 0.0149(7) 0.0006(7) 0.0061(6) 0.0019(7)
N4 0.0100(7) 0.0071(7) 0.0108(7) 0.0004(6) 0.0037(6) -0.0004(6)
N2 0.0112(7) 0.0073(8) 0.0124(7) 0.0023(6) 0.0032(6) 0.0005(6)
N1 0.0105(7) 0.0065(8) 0.0109(7) -0.0003(6) 0.0026(6) 0.0007(6)
C21 0.0138(9) 0.0096(9) 0.0118(8) -0.0003(7) 0.0042(7) 0.0022(7)
C12 0.0116(9) 0.0089(8) 0.0101(8) 0.0010(7) 0.0056(7) 0.0004(7)
C16 0.0101(8) 0.0078(8) 0.0116(8) 0.0005(6) 0.0024(7) -0.0005(7)
C6 0.0083(8) 0.0083(8) 0.0102(8) -0.0010(7) 0.0045(7) -0.0013(7)
C17 0.0097(8) 0.0059(8) 0.0095(8) -0.0006(6) 0.0022(6) -0.0011(6)
C5 0.0109(9) 0.0071(8) 0.0136(9) 0.0019(7) 0.0081(7) 0.0014(8)
C18 0.0096(8) 0.0072(8) 0.0089(8) -0.0018(6) 0.0031(7) -0.0026(6)
C24 0.0102(8) 0.0078(9) 0.0108(8) -0.0001(7) 0.0006(7) -0.0010(6)
C11 0.0105(8) 0.0078(8) 0.0146(8) 0.0004(7) 0.0058(7) -0.0008(7)
C7 0.0090(8) 0.0086(9) 0.0108(8) -0.0008(7) 0.0019(7) -0.0013(7)
C13 0.0113(8) 0.0083(8) 0.0124(8) 0.0014(7) 0.0018(7) 0.0020(7)
C3 0.0108(8) 0.0090(9) 0.0108(8) -0.0013(7) 0.0065(7) 0.0005(7)
C23 0.0122(9) 0.0085(8) 0.0094(9) -0.0031(8) 0.0017(7) -0.0026(7)
C2 0.0147(9) 0.0054(8) 0.0147(9) 0.0003(7) 0.0055(7) 0.0013(7)
C20 0.0112(8) 0.0065(8) 0.0106(8) 0.0001(7) 0.0015(7) -0.0018(6)
C4 0.0088(8) 0.0080(9) 0.0115(8) 0.0011(6) 0.0039(7) 0.0013(6)
C10 0.0123(9) 0.0083(9) 0.0168(9) -0.0020(7) 0.0008(7) -0.0035(7)
C15 0.0106(9) 0.0095(8) 0.0085(9) -0.0013(8) 0.0014(7) -0.0016(7)
C19 0.0105(8) 0.0088(8) 0.0090(8) -0.0001(7) 0.0026(7) -0.0025(6)
C22 0.0123(9) 0.0111(9) 0.0123(9) 0.0010(7) 0.0061(7) 0.0013(7)
C8 0.0099(8) 0.0076(9) 0.0108(8) -0.0000(7) 0.0054(7) -0.0002(7)
C25 0.0123(9) 0.0149(10) 0.0151(9) 0.0017(8) 0.0039(7) 0.0012(8)
C14 0.0134(9) 0.0091(9) 0.0108(8) -0.0011(7) 0.0029(7) 0.0014(7)
C9 0.0125(8) 0.0077(9) 0.0161(9) -0.0012(7) 0.0035(7) -0.0018(7)
C1 0.0133(9) 0.0078(9) 0.0141(8) 0.0022(7) 0.0033(7) 0.0019(7)

loop_
_atom_type_symbol
_atom_type_scat_dispersion_real
_atom_type_scat_dispersion_imag
_atom_type_scat_Cromer_Mann_a1
_atom_type_scat_Cromer_Mann_a2
_atom_type_scat_Cromer_Mann_a3
_atom_type_scat_Cromer_Mann_a4
_atom_type_scat_Cromer_Mann_b1
_atom_type_scat_Cromer_Mann_b2
_atom_type_scat_Cromer_Mann_b3
_atom_type_scat_Cromer_Mann_b4
_atom_type_scat_Cromer_Mann_c
_atom_type_scat_source
_atom_type_scat_dispersion_source
C 0.01920 0.00962 2.31000 1.02000 1.58860 0.86500 20.84390 10.20750 0.56870 51.65120 0.215599998832 'International Tables Volume C Table 6.1.1.4 (pp. 500-502)' 'Henke, Gullikson and Davis, At. Data and Nucl. Data Tables, 1993, 54, 2'
H 0.00000 0.00000 0.49300 0.32291 0.14019 0.04081 10.51090 26.12570 3.14236 57.79970 0.0030380000826 'International Tables Volume C Table 6.1.1.4 (pp. 500-502)' 'Henke, Gullikson and Davis, At. Data and Nucl. Data Tables, 1993, 54, 2'
Zn -1.55628 0.70462 14.07430 7.03180 5.16520 2.41000 3.26550 0.23330 10.31630 58.70970 1.30410003662 'International Tables Volume C Table 6.1.1.4 (pp. 500-502)' 'Henke, Gullikson and Davis, At. Data and Nucl. Data Tables, 1993, 54, 2'
O 0.05239 0.03377 3.04850 2.28680 1.54630 0.86700 13.27710 5.70110 0.32390 32.90890 0.250800013542 'International Tables Volume C Table 6.1.1.4 (pp. 500-502)' 'Henke, Gullikson and Davis, At. Data and Nucl. Data Tables, 1993, 54, 2'
N 0.03256 0.01839 12.21260 3.13220 2.01250 1.16630 0.00570 9.89330 28.99750 0.58260 -11.5290002823 'International Tables Volume C Table 6.1.1.4 (pp. 500-502)' 'Henke, Gullikson and Davis, At. Data and Nucl. Data Tables, 1993, 54, 2'
Eu -8.86638 11.60603 24.62740 19.08860 13.76030 2.92270 2.38790 0.19420 13.75460 123.17400 2.57450008392 'International Tables Volume C Table 6.1.1.4 (pp. 500-502)' 'Henke, Gullikson and Davis, At. Data and Nucl. Data Tables, 1993, 54, 2'

loop_
_geom_angle_atom_site_label_1
_geom_angle_atom_site_label_2
_geom_angle_atom_site_label_3
_geom_angle
_geom_angle_site_symmetry_1
_geom_angle_site_symmetry_3
_geom_angle_publ_flag
O4 Eu1 O14 86.83(5) 1_565 . ?
O7 Eu1 O14 74.80(4) 8_566 . ?
O7 Eu1 O4 118.75(4) 8_566 1_565 ?
O5 Eu1 O14 143.67(5) 5 . ?
O5 Eu1 O4 114.01(4) 5 1_565 ?
O5 Eu1 O7 114.76(4) 5 8_566 ?
O8 Eu1 O14 122.34(5) 8_566 . ?
O8 Eu1 O4 130.35(4) 8_566 1_565 ?
O8 Eu1 O7 50.00(4) 8_566 8_566 ?
O8 Eu1 O5 67.28(4) 8_566 5 ?
O1 Eu1 O14 82.12(5) . . ?
O1 Eu1 O4 71.36(4) . 1_565 ?
O1 Eu1 O7 153.77(4) . 8_566 ?
O1 Eu1 O5 77.51(4) . 5 ?
O1 Eu1 O8 143.84(4) . 8_566 ?
O13 Eu1 O14 76.82(5) . . ?
O13 Eu1 O4 146.30(4) . 1_565 ?
O13 Eu1 O7 85.39(4) . 8_566 ?
O13 Eu1 O5 69.57(4) . 5 ?
O13 Eu1 O8 82.87(4) . 8_566 ?
O13 Eu1 O1 77.28(5) . . ?
O3 Eu1 O14 88.77(5) 1_565 . ?
O3 Eu1 O4 52.45(4) 1_565 1_565 ?
O3 Eu1 O7 68.93(4) 1_565 8_566 ?
O3 Eu1 O5 127.57(4) 1_565 5 ?
O3 Eu1 O8 86.13(4) 1_565 8_566 ?
O3 Eu1 O1 123.50(4) 1_565 . ?
O3 Eu1 O13 153.20(4) 1_565 . ?
O6 Eu1 O14 159.60(5) 5 . ?
O6 Eu1 O4 72.88(4) 5 1_565 ?
O6 Eu1 O7 112.88(4) 5 8_566 ?
O6 Eu1 O5 52.21(4) 5 5 ?
O6 Eu1 O8 72.12(4) 5 8_566 ?
O6 Eu1 O1 93.05(5) 5 . ?
O6 Eu1 O13 121.60(4) 5 . ?
O6 Eu1 O3 77.36(4) 5 1_565 ?
C12 Eu1 O14 88.29(5) 1_565 . ?
C12 Eu1 O4 26.26(5) 1_565 1_565 ?
C12 Eu1 O7 94.08(5) 1_565 8_566 ?
C12 Eu1 O5 123.81(4) 1_565 5 ?
C12 Eu1 O8 108.45(5) 1_565 8_566 ?
C12 Eu1 O1 97.55(5) 1_565 . ?
C12 Eu1 O13 164.73(5) 1_565 . ?
C12 Eu1 O3 26.21(5) 1_565 1_565 ?
C12 Eu1 O6 72.63(5) 1_565 5 ?
C24 Eu1 O14 99.70(5) 8_566 . ?
C24 Eu1 O4 125.57(5) 8_566 1_565 ?
C24 Eu1 O7 25.32(4) 8_566 8_566 ?
C24 Eu1 O5 91.81(5) 8_566 5 ?
C24 Eu1 O8 25.03(5) 8_566 8_566 ?
C24 Eu1 O1 162.93(5) 8_566 . ?
C24 Eu1 O13 86.57(5) 8_566 . ?
C24 Eu1 O3 73.57(5) 8_566 1_565 ?
C24 Eu1 O6 90.73(5) 8_566 5 ?
C24 Eu1 C12 99.47(5) 8_566 1_565 ?
C23 Eu1 O14 167.88(6) 5 . ?
C23 Eu1 O4 95.49(5) 5 1_565 ?
C23 Eu1 O7 113.95(5) 5 8_566 ?
C23 Eu1 O5 25.95(5) 5 5 ?
C23 Eu1 O8 64.49(5) 5 8_566 ?
C23 Eu1 O1 87.35(5) 5 . ?
C23 Eu1 O13 95.07(5) 5 . ?
C23 Eu1 O3 102.10(5) 5 1_565 ?
C23 Eu1 O6 26.53(5) 5 5 ?
C23 Eu1 C12 99.06(5) 5 1_565 ?
C23 Eu1 C24 88.64(5) 5 8_566 ?
O9 Zn1 O10 85.63(5) . . ?
N3 Zn1 O10 92.87(6) . . ?
N3 Zn1 O9 166.46(6) . . ?
N4 Zn1 O10 95.97(6) . . ?
N4 Zn1 O9 90.52(6) . . ?
N4 Zn1 N3 76.24(6) . . ?
N2 Zn1 O10 92.54(6) . . ?
N2 Zn1 O9 100.78(6) . . ?
N2 Zn1 N3 92.73(6) . . ?
N2 Zn1 N4 166.35(6) . . ?
N1 Zn1 O10 165.53(6) . . ?
N1 Zn1 O9 87.24(5) . . ?
N1 Zn1 N3 96.95(6) . . ?
N1 Zn1 N4 96.67(6) . . ?
N1 Zn1 N2 76.45(5) . . ?
H10a O10 Zn1 130(2) . . ?
H10b O10 Zn1 116(2) . . ?
H10b O10 H10a 104(3) . . ?
C25 O14 Eu1 126.08(13) . . ?
C12 O4 Eu1 93.49(11) . 1_545 ?
C24 O7 Eu1 87.55(10) . 8_465 ?
C23 O5 Eu1 92.03(11) . 5_445 ?
C24 O8 Eu1 98.72(11) . 8_465 ?
H9a O9 Zn1 111.1 . . ?
H9b O9 Zn1 110.8 . . ?
H9b O9 H9a 103.0 . . ?
C11 O1 Eu1 139.57(12) . . ?
H13a O13 Eu1 111.1 . . ?
H13b O13 Eu1 110.8 . . ?
H13b O13 H13a 103.0 . . ?
H11b O11 H11a 104(3) . . ?
C12 O3 Eu1 91.82(11) . 1_545 ?
C23 O6 Eu1 93.08(11) . 5_445 ?
C17 N3 Zn1 115.12(12) . . ?
C13 N3 Zn1 126.18(12) . . ?
C13 N3 C17 118.52(15) . . ?
H12b O12 H12a 104.6 . . ?
C18 N4 Zn1 117.27(12) . . ?
C22 N4 Zn1 123.74(12) . . ?
C22 N4 C18 118.97(16) . . ?
C6 N2 Zn1 117.35(12) . . ?
C10 N2 Zn1 123.81(13) . . ?
C10 N2 C6 118.72(16) . . ?
C5 N1 Zn1 115.82(12) . . ?
C1 N1 Zn1 125.69(13) . . ?
C1 N1 C5 118.43(16) . . ?
C20 C21 H21 120.70(11) . . ?
C22 C21 H21 120.70(11) . . ?
C22 C21 C20 118.59(17) . . ?
O4 C12 Eu1 60.25(9) . 1_545 ?
O3 C12 Eu1 61.97(10) . 1_545 ?
O3 C12 O4 122.15(17) . . ?
C8 C12 Eu1 176.56(12) . 1_545 ?
C8 C12 O4 117.96(16) . . ?
C8 C12 O3 119.89(16) . . ?
C17 C16 H16 120.43(10) . . ?
C15 C16 H16 120.43(11) . . ?
C15 C16 C17 119.15(17) . . ?
C5 C6 N2 115.37(16) . . ?
C7 C6 N2 121.05(17) . . ?
C7 C6 C5 123.57(16) . . ?
C16 C17 N3 121.79(16) . . ?
C18 C17 N3 115.43(15) . . ?
C18 C17 C16 122.79(16) . . ?
C6 C5 N1 114.88(16) . . ?
C4 C5 N1 121.76(18) . . ?
C4 C5 C6 123.34(17) . . ?
C17 C18 N4 115.72(15) . . ?
C19 C18 N4 121.36(16) . . ?
C19 C18 C17 122.92(15) . . ?
O7 C24 Eu1 67.13(10) . 8_465 ?
O8 C24 Eu1 56.25(9) . 8_465 ?
O8 C24 O7 122.03(16) . . ?
C20 C24 Eu1 164.71(12) . 8_465 ?
C20 C24 O7 120.92(16) . . ?
C20 C24 O8 117.03(15) . . ?
O2 C11 O1 126.38(17) . . ?
C3 C11 O1 115.03(16) . . ?
C3 C11 O2 118.59(16) . . ?
H7 C7 C6 120.27(11) . . ?
C8 C7 C6 119.46(17) . . ?
C8 C7 H7 120.27(11) . . ?
H13 C13 N3 118.42(10) . . ?
C14 C13 N3 123.15(17) . . ?
C14 C13 H13 118.42(11) . . ?
C2 C3 C11 120.29(16) . . ?
C4 C3 C11 121.17(16) . . ?
C4 C3 C2 118.54(17) . . ?
O5 C23 Eu1 62.02(10) . 5_445 ?
O6 C23 Eu1 60.39(10) . 5_445 ?
O6 C23 O5 121.40(18) . . ?
C15 C23 Eu1 169.25(13) . 5_445 ?
C15 C23 O5 119.04(18) . . ?
C15 C23 O6 119.56(17) . . ?
H2 C2 C3 120.54(11) . . ?
C1 C2 C3 118.92(17) . . ?
C1 C2 H2 120.54(11) . . ?
C24 C20 C21 119.42(16) . . ?
C19 C20 C21 118.55(16) . . ?
C19 C20 C24 122.03(16) . . ?
C3 C4 C5 119.28(17) . . ?
H4 C4 C5 120.36(11) . . ?
H4 C4 C3 120.36(11) . . ?
H10 C10 N2 118.43(11) . . ?
C9 C10 N2 123.13(17) . . ?
C9 C10 H10 118.43(11) . . ?
C23 C15 C16 121.55(18) . . ?
C14 C15 C16 118.92(17) . . ?
C14 C15 C23 119.51(17) . . ?
C20 C19 C18 119.67(16) . . ?
H19 C19 C18 120.16(10) . . ?
H19 C19 C20 120.16(10) . . ?
C21 C22 N4 122.82(17) . . ?
H22 C22 N4 118.59(10) . . ?
H22 C22 C21 118.59(11) . . ?
C7 C8 C12 121.58(16) . . ?
C9 C8 C12 119.41(16) . . ?
C9 C8 C7 119.00(17) . . ?
O15 C25 O14 126.14(18) . . ?
H25 C25 O14 116.93(11) . . ?
H25 C25 O15 116.93(11) . . ?
C15 C14 C13 118.48(17) . . ?
H14 C14 C13 120.76(11) . . ?
H14 C14 C15 120.76(11) . . ?
C8 C9 C10 118.38(17) . . ?
H9 C9 C10 120.81(11) . . ?
H9 C9 C8 120.81(11) . . ?
C2 C1 N1 123.06(17) . . ?
H1 C1 N1 118.47(10) . . ?
H1 C1 C2 118.47(11) . . ?

loop_
_geom_bond_atom_site_label_1
_geom_bond_atom_site_label_2
_geom_bond_distance
_geom_bond_site_symmetry_2
_geom_bond_publ_flag
Eu1 O14 2.3803(14) . ?
Eu1 O4 2.4778(12) 1_565 ?
Eu1 O7 2.7053(13) 8_566 ?
Eu1 O5 2.5199(13) 5 ?
Eu1 O8 2.4677(13) 8_566 ?
Eu1 O1 2.3401(13) . ?
Eu1 O13 2.4364(13) . ?
Eu1 O3 2.5158(13) 1_565 ?
Eu1 O6 2.4828(12) 5 ?
Eu1 C12 2.8486(18) 1_565 ?
Eu1 C24 2.9334(18) 8_566 ?
Eu1 C23 2.852(2) 5 ?
Zn1 O10 2.1118(14) . ?
Zn1 O9 2.1061(13) . ?
Zn1 N3 2.1862(16) . ?
Zn1 N4 2.1163(15) . ?
Zn1 N2 2.1061(16) . ?
Zn1 N1 2.1673(15) . ?
O10 H10a 0.86(3) . ?
O10 H10b 0.80(3) . ?
O14 C25 1.259(2) . ?
O4 C12 1.263(2) . ?
O7 C24 1.256(2) . ?
O5 C23 1.249(2) . ?
O8 C24 1.256(2) . ?
O9 H9a 0.8750 . ?
O9 H9b 0.8751 . ?
O1 C11 1.266(2) . ?
O13 H13a 0.8820 . ?
O13 H13b 0.8824 . ?
O11 H11a 0.85(3) . ?
O11 H11b 0.86(3) . ?
O3 C12 1.259(2) . ?
O6 C23 1.276(3) . ?
N3 C17 1.347(2) . ?
N3 C13 1.343(2) . ?
O12 H12a 0.8501 . ?
O12 H12b 0.8501 . ?
O2 C11 1.243(2) . ?
O15 C25 1.253(2) . ?
N4 C18 1.351(2) . ?
N4 C22 1.337(2) . ?
N2 C6 1.358(2) . ?
N2 C10 1.340(2) . ?
N1 C5 1.351(2) . ?
N1 C1 1.340(2) . ?
C21 H21 0.9300 . ?
C21 C20 1.391(2) . ?
C21 C22 1.386(3) . ?
C12 C8 1.505(3) . ?
C16 H16 0.9300 . ?
C16 C17 1.394(2) . ?
C16 C15 1.393(3) . ?
C6 C5 1.494(2) . ?
C6 C7 1.385(3) . ?
C17 C18 1.491(2) . ?
C5 C4 1.394(3) . ?
C18 C19 1.386(2) . ?
C24 C20 1.511(2) . ?
C11 C3 1.519(2) . ?
C7 H7 0.9300 . ?
C7 C8 1.392(3) . ?
C13 H13 0.9300 . ?
C13 C14 1.384(3) . ?
C3 C2 1.390(3) . ?
C3 C4 1.391(3) . ?
C23 C15 1.499(3) . ?
C2 H2 0.9300 . ?
C2 C1 1.381(3) . ?
C20 C19 1.392(2) . ?
C4 H4 0.9300 . ?
C10 H10 0.9300 . ?
C10 C9 1.378(3) . ?
C15 C14 1.390(3) . ?
C19 H19 0.9300 . ?
C22 H22 0.9300 . ?
C8 C9 1.387(3) . ?
C25 H25 0.9300 . ?
C14 H14 0.9300 . ?
C9 H9 0.9300 . ?
C1 H1 0.9300 . ?
